data_1513001
loop_
_publ_author_name
'Shu-Hua Zhang'
'Yi Dong Zhang'
'Hua Hong Zou'
'Jing Jing Guo'
'He Ping Li'
'You Song'
'Hong Liang'

_publ_section_title
;
 A family of cubane cobalt and nickel clusters: Syntheses, structures and
 magnetic properties
;
_journal_name_full
;
Inorganica Chimica Acta
;
_journal_page_first 119
_journal_page_last 125
_journal_paper_doi 10.1016/j.ica.2012.10.032
_journal_volume 396
_journal_year 2013
_chemical_formula_sum 'C36 H40 Cl8 Ni4 O16'
_chemical_formula_weight 1247.12
_space_group_IT_number 9
_symmetry_cell_setting monoclinic
_symmetry_space_group_name_Hall 'C -2yc'
_symmetry_space_group_name_H-M 'C 1 c 1'
_atom_sites_solution_hydrogens geom
_atom_sites_solution_primary direct
_atom_sites_solution_secondary difmap
_cell_angle_alpha 90.00
_cell_angle_beta 105.927(2)
_cell_angle_gamma 90.00
_cell_formula_units_Z 4
_cell_length_a 9.6063(14)
_cell_length_b 44.885(6)
_cell_length_c 11.7452(17)
_cell_measurement_temperature 173(2)
_cell_volume 4869.9(12)
_computing_structure_refinement 'SHELXL-97 (Sheldrick, 1997)'
_computing_structure_solution 'SHELXS-97 (Sheldrick, 1990)'
_diffrn_ambient_temperature 173(2)
_diffrn_measured_fraction_theta_full 0.997
_diffrn_measured_fraction_theta_max 0.997
_diffrn_radiation_monochromator graphite
_diffrn_radiation_source 'fine-focus sealed tube'
_diffrn_radiation_type MoK\a
_diffrn_radiation_wavelength 0.71073
_diffrn_reflns_av_R_equivalents 0.0230
_diffrn_reflns_av_sigmaI/netI 0.0513
_diffrn_reflns_limit_h_max 11
_diffrn_reflns_limit_h_min -9
_diffrn_reflns_limit_k_max 53
_diffrn_reflns_limit_k_min -47
_diffrn_reflns_limit_l_max 13
_diffrn_reflns_limit_l_min -13
_diffrn_reflns_number 12156
_diffrn_reflns_theta_full 25.02
_diffrn_reflns_theta_max 25.02
_diffrn_reflns_theta_min 2.02
_exptl_absorpt_coefficient_mu 2.026
_exptl_absorpt_correction_T_max 0.7376
_exptl_absorpt_correction_T_min 0.5634
_exptl_crystal_density_diffrn 1.701
_exptl_crystal_density_method 'not measured'
_exptl_crystal_F_000 2528
_exptl_crystal_size_max 0.32
_exptl_crystal_size_mid 0.26
_exptl_crystal_size_min 0.16
_refine_diff_density_max 1.125
_refine_diff_density_min -0.436
_refine_diff_density_rms 0.104
_refine_ls_abs_structure_details 'Flack H D (1983), Acta Cryst. A39, 876-881'
_refine_ls_abs_structure_Flack 0.00
_refine_ls_extinction_method none
_refine_ls_goodness_of_fit_ref 1.053
_refine_ls_hydrogen_treatment mixed
_refine_ls_matrix_type full
_refine_ls_number_parameters 577
_refine_ls_number_reflns 7383
_refine_ls_number_restraints 2
_refine_ls_restrained_S_all 1.053
_refine_ls_R_factor_all 0.0580
_refine_ls_R_factor_gt 0.0474
_refine_ls_shift/su_max 0.001
_refine_ls_shift/su_mean 0.000
_refine_ls_structure_factor_coef Fsqd
_refine_ls_weighting_details 'calc w=1/[\s^2^(Fo^2^)+(0.0529P)^2^+25.5065P] where P=(Fo^2^+2Fc^2^)/3'
_refine_ls_weighting_scheme calc
_refine_ls_wR_factor_gt 0.1184
_refine_ls_wR_factor_ref 0.1244
_reflns_number_gt 6390
_reflns_number_total 7383
_reflns_threshold_expression >2sigma(I)
_cod_data_source_file ICA-2013-396-119-125-5.cif
_cod_data_source_block ni1
_cod_original_sg_symbol_H-M Cc
_cod_database_code 1513001

loop_
_symmetry_equiv_pos_as_xyz
'x, y, z'
'x, -y, z+1/2'
'x+1/2, y+1/2, z'
'x+1/2, -y+1/2, z+1/2'

loop_
_atom_site_label
_atom_site_type_symbol
_atom_site_fract_x
_atom_site_fract_y
_atom_site_fract_z
_atom_site_U_iso_or_equiv
_atom_site_adp_type
_atom_site_occupancy
_atom_site_symmetry_multiplicity
_atom_site_calc_flag
_atom_site_refinement_flags
C1 C 0.4596(9) 0.80267(16) 0.3408(6) 0.0309(17) Uani 1 1 d .
C2 C 0.4601(9) 0.77116(17) 0.3098(7) 0.0355(19) Uani 1 1 d .
C3 C 0.3386(11) 0.75389(18) 0.2841(7) 0.041(2) Uani 1 1 d .
H3A H 0.3452 0.7334 0.2653 0.050 Uiso 1 1 calc R
C4 C 0.2038(10) 0.76588(19) 0.2850(8) 0.042(2) Uani 1 1 d .
C5 C 0.1948(10) 0.79515(19) 0.3154(8) 0.041(2) Uani 1 1 d .
H5A H 0.1042 0.8032 0.3178 0.049 Uiso 1 1 calc R
C6 C 0.3195(9) 0.81342(16) 0.3433(7) 0.0320(18) Uani 1 1 d .
C7 C 0.2962(9) 0.84361(19) 0.3778(7) 0.040(2) Uani 1 1 d .
H7A H 0.1995 0.8489 0.3748 0.048 Uiso 1 1 calc R
C8 C 1.0880(9) 0.82317(16) 0.8167(6) 0.0341(18) Uani 1 1 d .
C9 C 1.1187(9) 0.81415(17) 0.9399(7) 0.0356(19) Uani 1 1 d .
C10 C 1.2538(11) 0.80776(18) 1.0069(7) 0.040(2) Uani 1 1 d .
H10A H 1.2680 0.8014 1.0864 0.048 Uiso 1 1 calc R
C11 C 1.3708(11) 0.81028(19) 0.9617(8) 0.051(3) Uani 1 1 d .
C12 C 1.3512(10) 0.8189(2) 0.8465(8) 0.047(2) Uani 1 1 d .
H12A H 1.4324 0.8206 0.8155 0.056 Uiso 1 1 calc R
C13 C 1.2120(9) 0.82546(18) 0.7737(7) 0.0356(19) Uani 1 1 d .
C14 C 1.2037(10) 0.8340(2) 0.6535(8) 0.044(2) Uani 1 1 d .
H14A H 1.2926 0.8343 0.6327 0.053 Uiso 1 1 calc R
C15 C 0.6232(9) 0.94879(17) 0.7447(7) 0.0345(18) Uani 1 1 d .
C16 C 0.6548(11) 0.9796(2) 0.7734(8) 0.045(2) Uani 1 1 d .
C17 C 0.5584(13) 0.9980(2) 0.8066(9) 0.057(3) Uani 1 1 d .
H17A H 0.5829 1.0182 0.8273 0.068 Uiso 1 1 calc R
C18 C 0.4262(13) 0.9868(2) 0.8094(9) 0.057(3) Uani 1 1 d .
C19 C 0.3877(11) 0.95873(18) 0.7811(8) 0.047(2) Uani 1 1 d .
H19A H 0.2955 0.9517 0.7843 0.056 Uiso 1 1 calc R
C20 C 0.4842(10) 0.9394(2) 0.7464(7) 0.041(2) Uani 1 1 d .
C21 C 0.4330(10) 0.9094(2) 0.7178(8) 0.044(2) Uani 1 1 d .
H21A H 0.3401 0.9051 0.7275 0.053 Uiso 1 1 calc R
C22 C 0.8739(9) 0.92632(17) 0.2396(7) 0.0344(18) Uani 1 1 d .
C23 C 0.8186(9) 0.93813(19) 0.1235(8) 0.040(2) Uani 1 1 d .
C24 C 0.8979(12) 0.9454(2) 0.0493(8) 0.051(2) Uani 1 1 d .
H24A H 0.8534 0.9532 -0.0272 0.062 Uiso 1 1 calc R
C25 C 1.0465(14) 0.9411(2) 0.0876(9) 0.064(3) Uani 1 1 d .
C26 C 1.1156(11) 0.9297(2) 0.1984(8) 0.052(2) Uani 1 1 d .
H26A H 1.2173 0.9266 0.2218 0.062 Uiso 1 1 calc R
C27 C 1.0293(10) 0.92276(18) 0.2764(7) 0.039(2) Uani 1 1 d .
C28 C 1.1085(10) 0.91255(19) 0.3909(8) 0.044(2) Uani 1 1 d .
H28A H 1.2104 0.9111 0.4042 0.053 Uiso 1 1 calc R
C29 C 0.6124(10) 0.82531(19) 0.6370(8) 0.044(2) Uani 1 1 d .
H29A H 0.6118 0.8069 0.5919 0.066 Uiso 1 1 calc R
H29B H 0.5127 0.8310 0.6329 0.066 Uiso 1 1 calc R
H29C H 0.6666 0.8220 0.7198 0.066 Uiso 1 1 calc R
C30 C 0.5430(10) 0.92601(19) 0.4499(9) 0.047(2) Uani 1 1 d .
H30A H 0.5279 0.9295 0.3650 0.070 Uiso 1 1 calc R
H30B H 0.5812 0.9441 0.4940 0.070 Uiso 1 1 calc R
H30C H 0.4506 0.9207 0.4649 0.070 Uiso 1 1 calc R
C31 C 1.0206(10) 0.8988(2) 0.7286(9) 0.051(2) Uani 1 1 d .
H31A H 1.0057 0.9201 0.7398 0.077 Uiso 1 1 calc R
H31B H 1.1094 0.8961 0.7040 0.077 Uiso 1 1 calc R
H31C H 1.0295 0.8882 0.8031 0.077 Uiso 1 1 calc R
C32 C 0.8581(9) 0.8499(2) 0.3251(8) 0.042(2) Uani 1 1 d .
H32A H 0.8316 0.8288 0.3142 0.062 Uiso 1 1 calc R
H32B H 0.9633 0.8519 0.3413 0.062 Uiso 1 1 calc R
H32C H 0.8103 0.8609 0.2531 0.062 Uiso 1 1 calc R
C33 C 0.7397(16) 0.8730(3) 0.9311(9) 0.081(4) Uani 1 1 d .
H33A H 0.8047 0.8610 0.9930 0.121 Uiso 1 1 calc R
H33B H 0.6404 0.8656 0.9168 0.121 Uiso 1 1 calc R
H33C H 0.7442 0.8938 0.9567 0.121 Uiso 1 1 calc R
C34 C 0.9318(11) 0.7757(2) 0.5192(9) 0.052(2) Uani 1 1 d .
H34A H 0.8728 0.7592 0.4769 0.077 Uiso 1 1 calc R
H34B H 0.9781 0.7697 0.6011 0.077 Uiso 1 1 calc R
H34C H 1.0063 0.7808 0.4799 0.077 Uiso 1 1 calc R
C35 C 0.9760(12) 0.9697(2) 0.5505(10) 0.061(3) Uani 1 1 d .
H35A H 0.9555 0.9878 0.5894 0.091 Uiso 1 1 calc R
H35B H 0.9799 0.9745 0.4700 0.091 Uiso 1 1 calc R
H35C H 1.0693 0.9614 0.5955 0.091 Uiso 1 1 calc R
C36 C 0.4496(13) 0.8773(3) 0.1436(10) 0.074(3) Uani 1 1 d .
H36A H 0.4681 0.8911 0.0847 0.111 Uiso 1 1 calc R
H36B H 0.3554 0.8819 0.1567 0.111 Uiso 1 1 calc R
H36C H 0.4491 0.8568 0.1147 0.111 Uiso 1 1 calc R
Cl1 Cl 0.6262(3) 0.75624(4) 0.3101(2) 0.0473(5) Uani 1 1 d .
Cl2 Cl 0.0491(3) 0.74409(6) 0.2458(3) 0.0710(8) Uani 1 1 d .
Cl3 Cl 0.9713(3) 0.81026(6) 0.9976(2) 0.0561(6) Uani 1 1 d .
Cl4 Cl 1.5440(3) 0.80162(6) 1.0494(2) 0.0602(7) Uani 1 1 d .
Cl5 Cl 0.8229(3) 0.99276(5) 0.7684(2) 0.0556(6) Uani 1 1 d .
Cl6 Cl 0.3037(4) 1.01103(6) 0.8523(4) 0.0936(12) Uani 1 1 d .
Cl7 Cl 0.6303(3) 0.94373(5) 0.0765(2) 0.0539(6) Uani 1 1 d .
Cl8 Cl 1.1551(4) 0.95087(9) -0.0044(3) 0.0943(12) Uani 1 1 d .
Ni1 Ni 0.60010(10) 0.86073(2) 0.41571(8) 0.0291(2) Uani 1 1 d .
Ni2 Ni 0.88893(10) 0.84334(2) 0.58887(8) 0.0294(2) Uani 1 1 d .
Ni3 Ni 0.69752(10) 0.88967(2) 0.66303(9) 0.0314(2) Uani 1 1 d .
Ni4 Ni 0.84941(10) 0.90557(2) 0.47393(8) 0.0306(2) Uani 1 1 d .
O1 O 0.5756(6) 0.81771(11) 0.3640(5) 0.0325(12) Uani 1 1 d .
O2 O 0.3886(6) 0.86327(11) 0.4106(6) 0.0389(15) Uani 1 1 d .
O3 O 0.9557(6) 0.82881(12) 0.7574(4) 0.0344(13) Uani 1 1 d .
O4 O 1.0946(6) 0.84089(13) 0.5748(5) 0.0382(15) Uani 1 1 d .
O5 O 0.7202(6) 0.93219(11) 0.7179(5) 0.0391(14) Uani 1 1 d .
O6 O 0.4934(7) 0.88858(12) 0.6824(6) 0.0447(17) Uani 1 1 d .
O7 O 0.7903(6) 0.92041(13) 0.3057(5) 0.0374(14) Uani 1 1 d .
O8 O 1.0620(7) 0.90538(12) 0.4743(5) 0.0392(15) Uani 1 1 d .
O9 O 0.6781(6) 0.84802(11) 0.5891(5) 0.0258(12) Uani 1 1 d .
O10 O 0.6437(6) 0.90224(11) 0.4875(5) 0.0281(13) Uani 1 1 d .
O11 O 0.8996(6) 0.88723(12) 0.6389(5) 0.0285(13) Uani 1 1 d .
O12 O 0.8133(6) 0.86145(12) 0.4220(5) 0.0285(13) Uani 1 1 d .
O13 O 0.7806(8) 0.87103(14) 0.8314(5) 0.0514(17) Uani 1 1 d .
H13 H 0.8064 0.8538 0.8147 0.077 Uiso 1 1 d R
O14 O 0.8424(7) 0.80076(12) 0.5190(5) 0.0449(16) Uani 1 1 d .
H14 H 0.7871 0.8042 0.4503 0.067 Uiso 1 1 d R
O15 O 0.8647(6) 0.94832(12) 0.5453(5) 0.0433(14) Uani 1 1 d .
H15 H 0.8205 0.9476 0.5988 0.065 Uiso 1 1 d R
O16 O 0.5547(7) 0.88030(14) 0.2466(5) 0.0528(17) Uani 1 1 d .
H16 H 0.6010 0.8967 0.2549 0.079 Uiso 1 1 d R

loop_
_atom_site_aniso_label
_atom_site_aniso_U_11
_atom_site_aniso_U_22
_atom_site_aniso_U_33
_atom_site_aniso_U_23
_atom_site_aniso_U_13
_atom_site_aniso_U_12
C1 0.038(5) 0.026(4) 0.030(4) -0.001(3) 0.009(3) 0.002(3)
C2 0.045(5) 0.030(4) 0.032(4) 0.004(3) 0.012(4) 0.000(4)
C3 0.054(6) 0.023(4) 0.044(5) 0.006(3) 0.009(4) -0.003(4)
C4 0.047(6) 0.037(5) 0.045(5) -0.008(4) 0.015(4) -0.020(4)
C5 0.040(5) 0.040(5) 0.048(5) 0.002(4) 0.019(4) -0.007(4)
C6 0.039(5) 0.025(4) 0.031(4) 0.002(3) 0.008(3) -0.003(3)
C7 0.026(5) 0.047(5) 0.043(5) 0.005(4) 0.004(4) -0.007(4)
C8 0.044(5) 0.028(4) 0.027(4) 0.002(3) 0.004(4) 0.002(3)
C9 0.037(5) 0.036(4) 0.033(4) 0.001(3) 0.009(4) -0.003(3)
C10 0.060(6) 0.027(4) 0.024(4) 0.001(3) -0.004(4) 0.004(4)
C11 0.044(6) 0.044(5) 0.048(5) 0.002(4) -0.016(4) 0.001(4)
C12 0.038(5) 0.047(5) 0.047(5) 0.005(4) -0.003(4) 0.005(4)
C13 0.041(5) 0.034(4) 0.030(4) 0.011(3) 0.007(4) 0.007(3)
C14 0.025(4) 0.058(5) 0.046(5) 0.008(4) 0.004(4) 0.014(4)
C15 0.037(5) 0.033(4) 0.031(4) 0.000(3) 0.006(3) 0.006(3)
C16 0.057(6) 0.042(5) 0.040(5) 0.004(4) 0.020(4) 0.003(4)
C17 0.077(8) 0.031(5) 0.070(6) 0.014(4) 0.032(6) 0.009(5)
C18 0.069(7) 0.039(5) 0.072(7) 0.005(5) 0.036(6) 0.013(5)
C19 0.053(6) 0.032(5) 0.059(6) 0.003(4) 0.022(5) 0.012(4)
C20 0.039(5) 0.048(5) 0.038(4) -0.006(4) 0.012(4) 0.012(4)
C21 0.031(5) 0.045(5) 0.063(6) 0.003(4) 0.023(4) 0.004(4)
C22 0.043(5) 0.031(4) 0.033(4) -0.004(3) 0.017(4) -0.003(3)
C23 0.035(5) 0.041(5) 0.043(5) -0.003(4) 0.010(4) 0.000(4)
C24 0.065(7) 0.054(6) 0.040(5) -0.003(4) 0.023(5) -0.012(5)
C25 0.092(9) 0.068(7) 0.046(6) -0.005(5) 0.042(6) -0.032(6)
C26 0.052(6) 0.056(6) 0.050(6) -0.008(4) 0.021(5) -0.012(5)
C27 0.047(5) 0.032(4) 0.042(5) 0.002(4) 0.019(4) -0.003(4)
C28 0.029(5) 0.040(5) 0.065(6) 0.005(4) 0.014(4) -0.011(4)
C29 0.038(5) 0.036(5) 0.063(6) 0.010(4) 0.021(4) -0.010(4)
C30 0.035(5) 0.041(5) 0.059(6) 0.004(4) 0.003(4) 0.009(4)
C31 0.033(5) 0.052(5) 0.060(6) 0.012(5) -0.002(4) -0.006(4)
C32 0.027(5) 0.048(5) 0.047(5) -0.006(4) 0.006(4) 0.002(4)
C33 0.123(12) 0.075(8) 0.047(6) -0.002(6) 0.028(7) 0.029(8)
C34 0.042(6) 0.048(5) 0.059(6) 0.004(5) 0.005(4) 0.017(4)
C35 0.059(7) 0.052(6) 0.070(7) 0.012(5) 0.016(5) -0.019(5)
C36 0.059(8) 0.094(9) 0.055(6) 0.002(6) -0.007(5) -0.017(6)
Cl1 0.0485(14) 0.0326(11) 0.0560(13) -0.0065(10) 0.0062(10) 0.0109(9)
Cl2 0.0626(17) 0.0488(14) 0.111(2) -0.0326(14) 0.0396(16) -0.0286(12)
Cl3 0.0570(16) 0.0738(16) 0.0412(12) 0.0165(11) 0.0194(11) 0.0060(12)
Cl4 0.0434(14) 0.0759(17) 0.0481(13) 0.0160(12) -0.0094(10) 0.0042(12)
Cl5 0.0668(17) 0.0374(12) 0.0668(15) -0.0054(11) 0.0251(13) -0.0133(11)
Cl6 0.104(3) 0.0428(14) 0.163(3) -0.0034(18) 0.086(3) 0.0192(15)
Cl7 0.0530(15) 0.0620(14) 0.0411(12) 0.0124(10) 0.0037(10) 0.0084(11)
Cl8 0.086(2) 0.152(3) 0.0568(16) 0.0055(18) 0.0415(16) -0.039(2)
Ni1 0.0238(5) 0.0258(5) 0.0365(5) 0.0019(4) 0.0063(4) 0.0021(4)
Ni2 0.0238(5) 0.0324(5) 0.0322(5) 0.0038(4) 0.0080(4) 0.0051(4)
Ni3 0.0278(5) 0.0297(5) 0.0387(5) -0.0006(4) 0.0125(4) -0.0008(4)
Ni4 0.0222(5) 0.0334(5) 0.0356(5) 0.0057(4) 0.0070(4) -0.0012(4)
O1 0.031(3) 0.030(3) 0.035(3) -0.002(2) 0.006(2) 0.002(2)
O2 0.031(4) 0.021(3) 0.061(4) -0.007(2) 0.004(3) 0.000(2)
O3 0.033(3) 0.037(3) 0.030(3) 0.009(2) 0.004(2) 0.004(2)
O4 0.028(3) 0.057(4) 0.029(3) 0.014(3) 0.007(3) 0.004(3)
O5 0.037(3) 0.027(3) 0.052(3) -0.008(3) 0.011(3) 0.003(2)
O6 0.032(4) 0.034(3) 0.071(4) -0.012(3) 0.019(3) -0.011(3)
O7 0.029(3) 0.048(3) 0.032(3) 0.011(2) 0.002(2) 0.001(2)
O8 0.029(4) 0.046(4) 0.042(3) 0.013(3) 0.009(3) 0.002(2)
O9 0.029(3) 0.018(2) 0.034(3) 0.005(2) 0.015(2) -0.003(2)
O10 0.022(3) 0.019(3) 0.041(3) 0.003(2) 0.005(2) 0.004(2)
O11 0.019(3) 0.031(3) 0.031(3) 0.000(2) -0.001(2) -0.002(2)
O12 0.030(3) 0.033(3) 0.024(3) 0.007(2) 0.011(2) 0.002(2)
O13 0.065(5) 0.060(4) 0.038(3) 0.004(3) 0.028(3) 0.017(3)
O14 0.041(4) 0.028(3) 0.057(4) -0.003(3) -0.001(3) 0.016(3)
O15 0.039(4) 0.036(3) 0.057(4) -0.002(3) 0.016(3) -0.009(3)
O16 0.057(4) 0.054(4) 0.038(3) 0.009(3) -0.004(3) 0.003(3)

loop_
_atom_type_symbol
_atom_type_description
_atom_type_scat_dispersion_real
_atom_type_scat_dispersion_imag
_atom_type_scat_source
C C 0.0033 0.0016 'International Tables Vol C Tables 4.2.6.8 and 6.1.1.4'
H H 0.0000 0.0000 'International Tables Vol C Tables 4.2.6.8 and 6.1.1.4'
O O 0.0106 0.0060 'International Tables Vol C Tables 4.2.6.8 and 6.1.1.4'
Cl Cl 0.1484 0.1585 'International Tables Vol C Tables 4.2.6.8 and 6.1.1.4'
Ni Ni 0.3393 1.1124 'International Tables Vol C Tables 4.2.6.8 and 6.1.1.4'

loop_
_geom_angle_atom_site_label_1
_geom_angle_atom_site_label_2
_geom_angle_atom_site_label_3
_geom_angle
O1 C1 C6 126.2(7)
O1 C1 C2 120.4(7)
C6 C1 C2 113.4(7)
C3 C2 C1 123.0(8)
C3 C2 Cl1 120.9(6)
C1 C2 Cl1 116.1(6)
C2 C3 C4 121.0(8)
C2 C3 H3A 119.5
C4 C3 H3A 119.5
C5 C4 C3 119.6(8)
C5 C4 Cl2 119.9(7)
C3 C4 Cl2 120.5(7)
C4 C5 C6 120.4(8)
C4 C5 H5A 119.8
C6 C5 H5A 119.8
C5 C6 C1 122.6(7)
C5 C6 C7 114.9(8)
C1 C6 C7 122.5(7)
O2 C7 C6 127.0(8)
O2 C7 H7A 116.5
C6 C7 H7A 116.5
O3 C8 C13 126.2(7)
O3 C8 C9 119.4(8)
C13 C8 C9 114.4(7)
C10 C9 C8 122.7(8)
C10 C9 Cl3 120.4(7)
C8 C9 Cl3 116.9(6)
C9 C10 C11 121.0(8)
C9 C10 H10A 119.5
C11 C10 H10A 119.5
C12 C11 C10 120.0(8)
C12 C11 Cl4 119.8(9)
C10 C11 Cl4 120.2(7)
C11 C12 C13 120.7(9)
C11 C12 H12A 119.7
C13 C12 H12A 119.7
C12 C13 C8 121.3(8)
C12 C13 C14 116.0(8)
C8 C13 C14 122.7(7)
O4 C14 C13 127.4(9)
O4 C14 H14A 116.3
C13 C14 H14A 116.3
O5 C15 C20 125.3(7)
O5 C15 C16 119.3(8)
C20 C15 C16 115.3(8)
C17 C16 C15 122.0(9)
C17 C16 Cl5 120.6(8)
C15 C16 Cl5 117.3(7)
C18 C17 C16 119.1(10)
C18 C17 H17A 120.5
C16 C17 H17A 120.5
C19 C18 C17 122.3(10)
C19 C18 Cl6 119.4(9)
C17 C18 Cl6 118.3(8)
C18 C19 C20 119.8(10)
C18 C19 H19A 120.1
C20 C19 H19A 120.1
C15 C20 C19 121.4(8)
C15 C20 C21 122.9(8)
C19 C20 C21 115.7(9)
O6 C21 C20 128.6(9)
O6 C21 H21A 115.7
C20 C21 H21A 115.7
O7 C22 C23 121.6(8)
O7 C22 C27 124.1(7)
C23 C22 C27 114.3(7)
C24 C23 C22 125.6(9)
C24 C23 Cl7 118.6(7)
C22 C23 Cl7 115.8(6)
C23 C24 C25 118.1(9)
C23 C24 H24A 120.9
C25 C24 H24A 120.9
C26 C25 C24 122.7(9)
C26 C25 Cl8 117.3(10)
C24 C25 Cl8 119.9(8)
C25 C26 C27 118.0(10)
C25 C26 H26A 121.0
C27 C26 H26A 121.0
C28 C27 C26 114.9(9)
C28 C27 C22 123.9(8)
C26 C27 C22 121.3(8)
O8 C28 C27 128.3(9)
O8 C28 H28A 115.8
C27 C28 H28A 115.8
O9 C29 H29A 109.5
O9 C29 H29B 109.5
H29A C29 H29B 109.5
O9 C29 H29C 109.5
H29A C29 H29C 109.5
H29B C29 H29C 109.5
O10 C30 H30A 109.5
O10 C30 H30B 109.5
H30A C30 H30B 109.5
O10 C30 H30C 109.5
H30A C30 H30C 109.5
H30B C30 H30C 109.5
O11 C31 H31A 109.5
O11 C31 H31B 109.5
H31A C31 H31B 109.5
O11 C31 H31C 109.5
H31A C31 H31C 109.5
H31B C31 H31C 109.5
O12 C32 H32A 109.5
O12 C32 H32B 109.5
H32A C32 H32B 109.5
O12 C32 H32C 109.5
H32A C32 H32C 109.5
H32B C32 H32C 109.5
O13 C33 H33A 109.5
O13 C33 H33B 109.5
H33A C33 H33B 109.5
O13 C33 H33C 109.5
H33A C33 H33C 109.5
H33B C33 H33C 109.5
O14 C34 H34A 109.5
O14 C34 H34B 109.5
H34A C34 H34B 109.5
O14 C34 H34C 109.5
H34A C34 H34C 109.5
H34B C34 H34C 109.5
O15 C35 H35A 109.5
O15 C35 H35B 109.5
H35A C35 H35B 109.5
O15 C35 H35C 109.5
H35A C35 H35C 109.5
H35B C35 H35C 109.5
O16 C36 H36A 109.5
O16 C36 H36B 109.5
H36A C36 H36B 109.5
O16 C36 H36C 109.5
H36A C36 H36C 109.5
H36B C36 H36C 109.5
O1 Ni1 O2 90.7(2)
O1 Ni1 O12 93.4(2)
O2 Ni1 O12 175.8(2)
O1 Ni1 O10 172.6(2)
O2 Ni1 O10 93.0(2)
O12 Ni1 O10 83.1(2)
O1 Ni1 O9 90.8(2)
O2 Ni1 O9 97.8(2)
O12 Ni1 O9 83.0(2)
O10 Ni1 O9 82.3(2)
O1 Ni1 O16 98.0(2)
O2 Ni1 O16 90.1(3)
O12 Ni1 O16 88.5(2)
O10 Ni1 O16 88.5(2)
O9 Ni1 O16 168.1(2)
O3 Ni2 O4 90.5(2)
O3 Ni2 O9 94.6(2)
O4 Ni2 O9 174.8(2)
O3 Ni2 O11 93.0(2)
O4 Ni2 O11 95.9(2)
O9 Ni2 O11 82.7(2)
O3 Ni2 O12 175.0(2)
O4 Ni2 O12 92.3(2)
O9 Ni2 O12 82.5(2)
O11 Ni2 O12 82.6(2)
O3 Ni2 O14 93.8(2)
O4 Ni2 O14 91.5(2)
O9 Ni2 O14 89.4(2)
O11 Ni2 O14 169.9(2)
O12 Ni2 O14 90.3(2)
O5 Ni3 O6 90.6(2)
O5 Ni3 O11 94.1(2)
O6 Ni3 O11 175.3(2)
O5 Ni3 O9 173.4(2)
O6 Ni3 O9 92.7(2)
O11 Ni3 O9 82.6(2)
O5 Ni3 O10 92.1(2)
O6 Ni3 O10 97.7(3)
O11 Ni3 O10 82.1(2)
O9 Ni3 O10 81.8(2)
O5 Ni3 O13 95.6(2)
O6 Ni3 O13 90.8(3)
O11 Ni3 O13 88.8(2)
O9 Ni3 O13 90.1(2)
O10 Ni3 O13 168.5(2)
O7 Ni4 O10 94.8(2)
O7 Ni4 O11 175.0(2)
O10 Ni4 O11 83.0(2)
O7 Ni4 O8 90.9(2)
O10 Ni4 O8 173.7(2)
O11 Ni4 O8 91.2(2)
O7 Ni4 O12 92.7(2)
O10 Ni4 O12 82.2(2)
O11 Ni4 O12 82.6(2)
O8 Ni4 O12 94.8(2)
O7 Ni4 O15 93.4(2)
O10 Ni4 O15 89.9(2)
O11 Ni4 O15 91.0(2)
O8 Ni4 O15 92.5(2)
O12 Ni4 O15 170.4(2)
C1 O1 Ni1 126.7(5)
C7 O2 Ni1 126.8(6)
C8 O3 Ni2 126.3(5)
C14 O4 Ni2 126.8(6)
C15 O5 Ni3 127.0(5)
C21 O6 Ni3 125.3(6)
C22 O7 Ni4 127.2(5)
C28 O8 Ni4 125.5(6)
C29 O9 Ni2 119.0(5)
C29 O9 Ni3 119.6(5)
Ni2 O9 Ni3 96.9(2)
C29 O9 Ni1 121.4(5)
Ni2 O9 Ni1 96.9(2)
Ni3 O9 Ni1 97.7(2)
C30 O10 Ni4 120.9(5)
C30 O10 Ni1 120.7(5)
Ni4 O10 Ni1 97.4(2)
C30 O10 Ni3 118.5(5)
Ni4 O10 Ni3 96.7(2)
Ni1 O10 Ni3 97.5(2)
C31 O11 Ni4 118.9(5)
C31 O11 Ni3 119.2(6)
Ni4 O11 Ni3 97.1(2)
C31 O11 Ni2 121.7(5)
Ni4 O11 Ni2 97.8(2)
Ni3 O11 Ni2 96.7(2)
C32 O12 Ni1 119.3(5)
C32 O12 Ni2 120.8(5)
Ni1 O12 Ni2 96.7(2)
C32 O12 Ni4 121.5(5)
Ni1 O12 Ni4 96.4(2)
Ni2 O12 Ni4 96.3(2)
C33 O13 Ni3 132.4(7)
C33 O13 H13 115.9
Ni3 O13 H13 101.8
C34 O14 Ni2 131.7(6)
C34 O14 H14 111.5
Ni2 O14 H14 102.6
C35 O15 Ni4 127.3(6)
C35 O15 H15 121.0
Ni4 O15 H15 105.6
C36 O16 Ni1 135.5(7)
C36 O16 H16 115.2
Ni1 O16 H16 106.7

loop_
_geom_bond_atom_site_label_1
_geom_bond_atom_site_label_2
_geom_bond_distance
C1 O1 1.267(10)
C1 C6 1.438(11)
C1 C2 1.461(11)
C2 C3 1.364(12)
C2 Cl1 1.729(9)
C3 C4 1.405(13)
C3 H3A 0.9500
C4 C5 1.371(12)
C4 Cl2 1.733(8)
C5 C6 1.414(11)
C5 H5A 0.9500
C6 C7 1.449(11)
C7 O2 1.236(10)
C7 H7A 0.9500
C8 O3 1.296(10)
C8 C13 1.419(12)
C8 C9 1.452(11)
C9 C10 1.351(12)
C9 Cl3 1.738(9)
C10 C11 1.373(15)
C10 H10A 0.9500
C11 C12 1.370(13)
C11 Cl4 1.743(9)
C12 C13 1.406(12)
C12 H12A 0.9500
C13 C14 1.444(12)
C14 O4 1.232(10)
C14 H14A 0.9500
C15 O5 1.297(10)
C15 C20 1.406(12)
C15 C16 1.434(12)
C16 C17 1.375(14)
C16 Cl5 1.736(10)
C17 C18 1.374(16)
C17 H17A 0.9500
C18 C19 1.331(13)
C18 Cl6 1.773(10)
C19 C20 1.410(12)
C19 H19A 0.9500
C20 C21 1.442(13)
C21 O6 1.230(11)
C21 H21A 0.9500
C22 O7 1.288(10)
C22 C23 1.423(12)
C22 C27 1.444(12)
C23 C24 1.347(13)
C23 Cl7 1.758(9)
C24 C25 1.387(16)
C24 H24A 0.9500
C25 C26 1.387(15)
C25 Cl8 1.751(10)
C26 C27 1.428(13)
C26 H26A 0.9500
C27 C28 1.427(13)
C28 O8 1.227(11)
C28 H28A 0.9500
C29 O9 1.397(9)
C29 H29A 0.9800
C29 H29B 0.9800
C29 H29C 0.9800
C30 O10 1.427(10)
C30 H30A 0.9800
C30 H30B 0.9800
C30 H30C 0.9800
C31 O11 1.435(10)
C31 H31A 0.9800
C31 H31B 0.9800
C31 H31C 0.9800
C32 O12 1.420(10)
C32 H32A 0.9800
C32 H32B 0.9800
C32 H32C 0.9800
C33 O13 1.336(12)
C33 H33A 0.9800
C33 H33B 0.9800
C33 H33C 0.9800
C34 O14 1.415(10)
C34 H34A 0.9800
C34 H34B 0.9800
C34 H34C 0.9800
C35 O15 1.425(11)
C35 H35A 0.9800
C35 H35B 0.9800
C35 H35C 0.9800
C36 O16 1.354(11)
C36 H36A 0.9800
C36 H36B 0.9800
C36 H36C 0.9800
Ni1 O1 2.018(5)
Ni1 O2 2.019(6)
Ni1 O12 2.029(6)
Ni1 O10 2.041(5)
Ni1 O9 2.048(5)
Ni1 O16 2.105(6)
Ni2 O3 2.014(5)
Ni2 O4 2.030(6)
Ni2 O9 2.036(6)
Ni2 O11 2.050(5)
Ni2 O12 2.061(5)
Ni2 O14 2.080(5)
Ni3 O5 2.007(5)
Ni3 O6 2.035(7)
Ni3 O11 2.041(6)
Ni3 O9 2.048(5)
Ni3 O10 2.062(6)
Ni3 O13 2.093(6)
Ni4 O7 2.014(5)
Ni4 O10 2.031(6)
Ni4 O11 2.038(5)
Ni4 O8 2.040(6)
Ni4 O12 2.073(5)
Ni4 O15 2.083(6)
O13 H13 0.8500
O14 H14 0.8500
O15 H15 0.8500
O16 H16 0.8500

loop_
_geom_hbond_atom_site_label_D
_geom_hbond_atom_site_label_H
_geom_hbond_atom_site_label_A
_geom_hbond_distance_DH
_geom_hbond_distance_HA
_geom_hbond_distance_DA
_geom_hbond_angle_DHA
O15 H15 O5 0.85 2.03 2.847(9) 162.2
O13 H13 O3 0.85 2.07 2.824(8) 146.9
O16 H16 O7 0.85 2.05 2.825(9) 151.2
O14 H14 O1 0.85 2.10 2.810(7) 141.5
